data_4511777
loop_
_publ_author_name
'Venkanna, Gopaladasu T.'
'Arman, Hadi D.'
'Tonzetich, Zachary J.'

_publ_section_title
;
 Catalytic C--S Cross-Coupling Reactions Employing Ni Complexes of
 Pyrrole-Based Pincer Ligands
;
_journal_issue 9
_journal_name_full 'ACS Catalysis'
_journal_page_first 2941
_journal_paper_doi 10.1021/cs500874z
_journal_volume 4
_journal_year 2014
_chemical_formula_moiety 'C36 H31 N Ni O P2'
_chemical_formula_sum 'C36 H31 N Ni O P2'
_chemical_formula_weight 614.27
_chemical_name_systematic
; 
 ? 
;
_space_group_IT_number 7
_symmetry_cell_setting monoclinic
_symmetry_space_group_name_Hall 'P -2yac'
_symmetry_space_group_name_H-M 'P 1 n 1'
_atom_sites_solution_hydrogens geom
_atom_sites_solution_primary direct
_atom_sites_solution_secondary difmap
_audit_creation_method SHELXL-97
_cell_angle_alpha 90.00
_cell_angle_beta 90.216(6)
_cell_angle_gamma 90.00
_cell_formula_units_Z 4
_cell_length_a 14.1636(8)
_cell_length_b 11.3071(5)
_cell_length_c 18.0536(12)
_cell_measurement_reflns_used 15092
_cell_measurement_temperature 98(2)
_cell_measurement_theta_max 27.5
_cell_measurement_theta_min 3.2
_cell_volume 2891.2(3)
_computing_cell_refinement
;
CrystalClear-SM Expert 2.0 r5 (Rigaku, 2010)
;
_computing_data_collection
;
CrystalClear-SM Expert 2.0 r5 (Rigaku, 2010)
;
_computing_data_reduction
;
CrystalClear-SM Expert 2.0 r5 (Rigaku, 2010)
;
_computing_structure_refinement 'SHELXL-97 (Sheldrick, 1997)'
_computing_structure_solution 'SHELXS-97 (Sheldrick, 1990)'
_diffrn_ambient_temperature 98(2)
_diffrn_detector_area_resol_mean 28.5714
_diffrn_measured_fraction_theta_full 0.998
_diffrn_measured_fraction_theta_max 0.998
_diffrn_measurement_device_type
;
Saturn724 (2x2 bin mode)
;
_diffrn_measurement_method \w
_diffrn_radiation_monochromator graphite
_diffrn_radiation_source 'sealed tube'
_diffrn_radiation_type MoK\a
_diffrn_radiation_wavelength 0.71073
_diffrn_reflns_av_R_equivalents 0.0346
_diffrn_reflns_av_sigmaI/netI 0.0532
_diffrn_reflns_limit_h_max 15
_diffrn_reflns_limit_h_min -17
_diffrn_reflns_limit_k_max 13
_diffrn_reflns_limit_k_min -11
_diffrn_reflns_limit_l_max 20
_diffrn_reflns_limit_l_min -22
_diffrn_reflns_number 14869
_diffrn_reflns_reduction_process 'Lp corrections applied'
_diffrn_reflns_theta_full 26.00
_diffrn_reflns_theta_max 26.00
_diffrn_reflns_theta_min 3.22
_diffrn_standards_decay_% <1
_diffrn_standards_interval_count 0
_diffrn_standards_number 0
_exptl_absorpt_coefficient_mu 0.813
_exptl_absorpt_correction_T_max 0.9760
_exptl_absorpt_correction_T_min 0.8414
_exptl_absorpt_correction_type multi-scan
_exptl_absorpt_process_details 'ABSCOR (Higashi, 1995)'
_exptl_crystal_colour red
_exptl_crystal_density_diffrn 1.411
_exptl_crystal_density_method 'not measured'
_exptl_crystal_description chip
_exptl_crystal_F_000 1280
_exptl_crystal_size_max 0.22
_exptl_crystal_size_mid 0.10
_exptl_crystal_size_min 0.03
_refine_diff_density_max 0.508
_refine_diff_density_min -0.309
_refine_diff_density_rms 0.068
_refine_ls_abs_structure_details 'Flack H D (1983), Acta Cryst. A39, 876-881'
_refine_ls_abs_structure_Flack 0.040(10)
_refine_ls_extinction_method none
_refine_ls_goodness_of_fit_ref 1.034
_refine_ls_hydrogen_treatment constr
_refine_ls_matrix_type full
_refine_ls_number_parameters 739
_refine_ls_number_reflns 8424
_refine_ls_number_restraints 2
_refine_ls_restrained_S_all 1.034
_refine_ls_R_factor_all 0.0397
_refine_ls_R_factor_gt 0.0349
_refine_ls_shift/su_max 0.002
_refine_ls_shift/su_mean 0.000
_refine_ls_structure_factor_coef Fsqd
_refine_ls_weighting_details 'calc w=1/[\s^2^(Fo^2^)+(0.0495P)^2^+0.8513P] where P=(Fo^2^+2Fc^2^)/3'
_refine_ls_weighting_scheme calc
_refine_ls_wR_factor_gt 0.0857
_refine_ls_wR_factor_ref 0.0883
_reflns_number_gt 7765
_reflns_number_total 8424
_reflns_threshold_expression >2sigma(I)
_cod_data_source_file cs500874z_si_002.cif
_cod_data_source_block '[Ni(OPh)(PhPNP)]'
_cod_depositor_comments 'Adding full bibliography for 4511774--4511781.cif.'
_cod_original_cell_volume 2891.3(3)
_cod_original_sg_symbol_H-M 'P n'
_cod_database_code 4511777

loop_
_symmetry_equiv_pos_as_xyz
'x, y, z'
'x+1/2, -y, z+1/2'

loop_
_atom_site_label
_atom_site_type_symbol
_atom_site_fract_x
_atom_site_fract_y
_atom_site_fract_z
_atom_site_U_iso_or_equiv
_atom_site_adp_type
_atom_site_occupancy
_atom_site_symmetry_multiplicity
_atom_site_calc_flag
_atom_site_refinement_flags
Ni1 Ni -0.57160(3) -0.63058(3) -0.06822(2) 0.01364(12) Uani 1 1 d .
Ni2 Ni 0.04476(3) -0.85906(3) -0.05400(2) 0.01367(12) Uani 1 1 d .
P4 P -0.65876(8) -0.59073(7) -0.16801(6) 0.0138(2) Uani 1 1 d .
P2 P -0.03381(8) -0.76769(7) -0.14476(6) 0.0157(2) Uani 1 1 d .
P3 P -0.48639(8) -0.72083(7) 0.01606(6) 0.0143(2) Uani 1 1 d .
P1 P 0.12379(8) -0.90093(7) 0.04879(6) 0.0139(2) Uani 1 1 d .
O2 O -0.5437(2) -0.4784(2) -0.03340(16) 0.0190(7) Uani 1 1 d .
O1 O 0.0178(2) -1.0137(2) -0.08266(16) 0.0170(6) Uani 1 1 d .
N1 N 0.0864(3) -0.7070(2) -0.03246(18) 0.0144(8) Uani 1 1 d .
N2 N -0.6119(2) -0.7835(2) -0.08936(18) 0.0122(7) Uani 1 1 d .
C61 C -0.5912(3) -0.6073(3) -0.2530(2) 0.0182(9) Uani 1 1 d .
C67 C -0.4835(3) -0.4095(3) -0.0698(2) 0.0172(9) Uani 1 1 d .
C19 C 0.0228(3) -0.7892(3) -0.2345(2) 0.0186(9) Uani 1 1 d .
C12 C 0.0451(3) -0.8904(3) 0.1284(2) 0.0153(8) Uani 1 1 d .
C42 C -0.5433(3) -0.7133(3) 0.1062(2) 0.0158(8) Uani 1 1 d .
C1 C 0.1608(3) -0.6784(3) 0.0130(2) 0.0152(9) Uani 1 1 d .
C31 C -0.0508(3) -1.0770(3) -0.0518(2) 0.0184(9) Uani 1 1 d .
C43 C -0.5935(3) -0.6108(3) 0.1233(2) 0.0194(9) Uani 1 1 d .
H43A H -0.5975 -0.5481 0.0884 0.023 Uiso 1 1 calc R
C7 C 0.1763(4) -1.1368(3) 0.0274(3) 0.0183(9) Uani 1 1 d .
H7A H 0.1259 -1.1409 -0.0074 0.022 Uiso 1 1 calc R
C60 C -0.7143(4) -0.3583(3) -0.1407(3) 0.0203(10) Uani 1 1 d .
H60A H -0.6661 -0.3573 -0.1041 0.024 Uiso 1 1 calc R
C24 C 0.0692(3) -0.8964(3) -0.2473(3) 0.0230(10) Uani 1 1 d .
H24A H 0.0743 -0.9532 -0.2087 0.028 Uiso 1 1 calc R
C40 C -0.6926(3) -0.8123(3) -0.1278(2) 0.0160(9) Uani 1 1 d .
C4 C 0.0579(3) -0.6030(3) -0.0673(2) 0.0141(9) Uani 1 1 d .
C41 C -0.4887(3) -0.8760(3) -0.0133(2) 0.0179(9) Uani 1 1 d .
H41A H -0.4332 -0.8950 -0.0443 0.021 Uiso 1 1 calc R
H41B H -0.4895 -0.9296 0.0301 0.021 Uiso 1 1 calc R
C55 C -0.7289(3) -0.4585(3) -0.1838(2) 0.0169(9) Uani 1 1 d .
C37 C -0.5779(3) -0.8859(3) -0.0568(2) 0.0169(9) Uani 1 1 d .
C6 C 0.1942(3) -1.0317(3) 0.0657(2) 0.0161(9) Uani 1 1 d .
C18 C -0.0223(3) -0.6106(3) -0.1202(2) 0.0203(9) Uani 1 1 d .
H18A H -0.0094 -0.5625 -0.1649 0.024 Uiso 1 1 calc R
H18B H -0.0811 -0.5814 -0.0970 0.024 Uiso 1 1 calc R
C54 C -0.7430(3) -0.7131(3) -0.1666(2) 0.0161(8) Uani 1 1 d .
H54A H -0.8008 -0.6906 -0.1393 0.019 Uiso 1 1 calc R
H54B H -0.7609 -0.7364 -0.2176 0.019 Uiso 1 1 calc R
C2 C 0.1795(3) -0.5587(3) 0.0068(2) 0.0177(9) Uani 1 1 d .
H2A H 0.2275 -0.5161 0.0321 0.021 Uiso 1 1 calc R
C38 C -0.6369(3) -0.9773(3) -0.0744(2) 0.0185(9) Uani 1 1 d .
H38A H -0.6301 -1.0572 -0.0591 0.022 Uiso 1 1 calc R
C15 C -0.0881(4) -0.8782(3) 0.2414(3) 0.0298(12) Uani 1 1 d .
H15A H -0.1327 -0.8736 0.2804 0.036 Uiso 1 1 calc R
C59 C -0.7713(3) -0.2593(3) -0.1519(3) 0.0217(10) Uani 1 1 d .
H59A H -0.7604 -0.1899 -0.1235 0.026 Uiso 1 1 calc R
C8 C 0.2325(4) -1.2351(3) 0.0404(3) 0.0224(10) Uani 1 1 d .
H8A H 0.2209 -1.3063 0.0139 0.027 Uiso 1 1 calc R
C44 C -0.6378(4) -0.6008(4) 0.1920(3) 0.0270(11) Uani 1 1 d .
H44A H -0.6712 -0.5307 0.2042 0.032 Uiso 1 1 calc R
C56 C -0.8007(4) -0.4599(4) -0.2353(3) 0.0288(11) Uani 1 1 d .
H56A H -0.8111 -0.5292 -0.2640 0.035 Uiso 1 1 calc R
C47 C -0.5399(3) -0.8056(3) 0.1579(3) 0.0225(10) Uani 1 1 d .
H47A H -0.5067 -0.8762 0.1463 0.027 Uiso 1 1 calc R
C20 C 0.0152(3) -0.7070(3) -0.2918(3) 0.0227(10) Uani 1 1 d .
H20A H -0.0159 -0.6338 -0.2834 0.027 Uiso 1 1 calc R
C3 C 0.1139(3) -0.5123(3) -0.0439(2) 0.0174(9) Uani 1 1 d .
H3A H 0.1095 -0.4321 -0.0592 0.021 Uiso 1 1 calc R
C46 C -0.5846(4) -0.7947(3) 0.2257(2) 0.0254(10) Uani 1 1 d .
H46A H -0.5819 -0.8575 0.2606 0.031 Uiso 1 1 calc R
C10 C 0.3235(4) -1.1261(3) 0.1301(3) 0.0269(11) Uani 1 1 d .
H10A H 0.3741 -1.1222 0.1646 0.032 Uiso 1 1 calc R
C57 C -0.8583(4) -0.3620(3) -0.2462(3) 0.0333(13) Uani 1 1 d .
H57A H -0.9075 -0.3636 -0.2821 0.040 Uiso 1 1 calc R
C68 C -0.4892(3) -0.2857(3) -0.0615(2) 0.0206(9) Uani 1 1 d .
H68A H -0.5332 -0.2528 -0.0278 0.025 Uiso 1 1 calc R
C11 C 0.2676(4) -1.0281(3) 0.1178(3) 0.0230(10) Uani 1 1 d .
H11A H 0.2789 -0.9575 0.1450 0.028 Uiso 1 1 calc R
C5 C 0.2075(3) -0.7774(3) 0.0554(2) 0.0162(9) Uani 1 1 d .
H5A H 0.2181 -0.7545 0.1077 0.019 Uiso 1 1 calc R
H5B H 0.2689 -0.7986 0.0329 0.019 Uiso 1 1 calc R
C36 C -0.0624(3) -1.1961(3) -0.0730(2) 0.0207(9) Uani 1 1 d .
H36A H -0.0187 -1.2315 -0.1061 0.025 Uiso 1 1 calc R
C23 C 0.1077(4) -0.9197(3) -0.3159(3) 0.0263(11) Uani 1 1 d .
H23A H 0.1412 -0.9912 -0.3241 0.032 Uiso 1 1 calc R
C39 C -0.7110(3) -0.9309(3) -0.1204(2) 0.0193(9) Uani 1 1 d .
H39A H -0.7623 -0.9735 -0.1414 0.023 Uiso 1 1 calc R
C17 C -0.0154(3) -0.7939(3) 0.1334(2) 0.0259(9) Uani 1 1 d .
H17A H -0.0111 -0.7318 0.0982 0.031 Uiso 1 1 calc R
C22 C 0.0971(4) -0.8377(4) -0.3732(3) 0.0274(10) Uani 1 1 d .
H22A H 0.1208 -0.8554 -0.4211 0.033 Uiso 1 1 calc R
C25 C -0.1586(3) -0.7871(3) -0.1670(2) 0.0186(8) Uani 1 1 d .
C21 C 0.0526(4) -0.7316(3) -0.3606(3) 0.0285(11) Uani 1 1 d .
H21A H 0.0475 -0.6750 -0.3993 0.034 Uiso 1 1 calc R
C69 C -0.4312(3) -0.2118(3) -0.1020(3) 0.0310(11) Uani 1 1 d .
H69A H -0.4365 -0.1286 -0.0964 0.037 Uiso 1 1 calc R
C33 C -0.1879(4) -1.0977(4) 0.0261(3) 0.0368(13) Uani 1 1 d .
H33A H -0.2308 -1.0640 0.0604 0.044 Uiso 1 1 calc R
C71 C -0.3577(4) -0.3788(4) -0.1579(3) 0.0383(14) Uani 1 1 d .
H71A H -0.3130 -0.4111 -0.1914 0.046 Uiso 1 1 calc R
C70 C -0.3654(4) -0.2578(4) -0.1506(3) 0.0383(13) Uani 1 1 d .
H70A H -0.3261 -0.2067 -0.1786 0.046 Uiso 1 1 calc R
C32 C -0.1137(4) -1.0302(3) 0.0003(3) 0.0256(11) Uani 1 1 d .
H32A H -0.1053 -0.9517 0.0179 0.031 Uiso 1 1 calc R
C58 C -0.8425(4) -0.2607(3) -0.2031(3) 0.0241(10) Uani 1 1 d .
H58A H -0.8814 -0.1930 -0.2095 0.029 Uiso 1 1 calc R
C14 C -0.0289(4) -0.9745(3) 0.2357(2) 0.0272(11) Uani 1 1 d .
H14A H -0.0334 -1.0370 0.2706 0.033 Uiso 1 1 calc R
C48 C -0.3659(3) -0.6753(3) 0.0321(2) 0.0179(8) Uani 1 1 d .
C9 C 0.3057(4) -1.2305(3) 0.0919(2) 0.0228(10) Uani 1 1 d .
H9A H 0.3435 -1.2985 0.1009 0.027 Uiso 1 1 calc R
C35 C -0.1372(4) -1.2617(3) -0.0458(2) 0.0300(10) Uani 1 1 d .
H35A H -0.1447 -1.3416 -0.0609 0.036 Uiso 1 1 calc R
C16 C -0.0817(3) -0.7878(3) 0.1894(2) 0.0295(10) Uani 1 1 d .
H16A H -0.1229 -0.7217 0.1923 0.035 Uiso 1 1 calc R
C45 C -0.6332(4) -0.6921(4) 0.2421(3) 0.0296(11) Uani 1 1 d .
H45A H -0.6638 -0.6846 0.2886 0.036 Uiso 1 1 calc R
C62 C -0.5926(3) -0.7111(3) -0.2947(2) 0.0265(9) Uani 1 1 d .
H62A H -0.6318 -0.7751 -0.2801 0.032 Uiso 1 1 calc R
C72 C -0.4147(4) -0.4538(3) -0.1165(3) 0.0279(11) Uani 1 1 d .
H72A H -0.4063 -0.5369 -0.1204 0.033 Uiso 1 1 calc R
C64 C -0.4815(4) -0.6287(4) -0.3804(3) 0.0330(12) Uani 1 1 d .
H64A H -0.4461 -0.6348 -0.4248 0.040 Uiso 1 1 calc R
C13 C 0.0367(3) -0.9811(3) 0.1798(2) 0.0231(9) Uani 1 1 d .
H13A H 0.0766 -1.0484 0.1763 0.028 Uiso 1 1 calc R
C65 C -0.4775(4) -0.5260(4) -0.3382(3) 0.0322(12) Uani 1 1 d .
H65A H -0.4366 -0.4635 -0.3523 0.039 Uiso 1 1 calc R
C63 C -0.5369(4) -0.7213(3) -0.3576(3) 0.0357(12) Uani 1 1 d .
H63A H -0.5372 -0.7930 -0.3850 0.043 Uiso 1 1 calc R
C34 C -0.2011(4) -1.2124(4) 0.0032(3) 0.0398(13) Uani 1 1 d .
H34A H -0.2532 -1.2572 0.0207 0.048 Uiso 1 1 calc R
C28 C -0.3497(3) -0.8146(3) -0.2015(2) 0.0276(9) Uani 1 1 d .
H28A H -0.4152 -0.8235 -0.2115 0.033 Uiso 1 1 calc R
C26 C -0.2021(3) -0.8978(3) -0.1606(2) 0.0220(9) Uani 1 1 d .
H26A H -0.1664 -0.9642 -0.1444 0.026 Uiso 1 1 calc R
C51 C -0.1846(3) -0.5837(3) 0.0480(2) 0.0279(10) Uani 1 1 d .
H51A H -0.1224 -0.5532 0.0531 0.033 Uiso 1 1 calc R
C27 C -0.2961(3) -0.9107(3) -0.1776(2) 0.0256(9) Uani 1 1 d .
H27A H -0.3250 -0.9861 -0.1729 0.031 Uiso 1 1 calc R
C50 C -0.2606(3) -0.5172(3) 0.0711(3) 0.0297(10) Uani 1 1 d .
H50A H -0.2513 -0.4415 0.0928 0.036 Uiso 1 1 calc R
C30 C -0.2123(3) -0.6918(3) -0.1933(2) 0.0203(8) Uani 1 1 d .
H30A H -0.1834 -0.6166 -0.1993 0.024 Uiso 1 1 calc R
C53 C -0.2883(3) -0.7403(3) 0.0096(2) 0.0262(9) Uani 1 1 d .
H53A H -0.2967 -0.8166 -0.0114 0.031 Uiso 1 1 calc R
C49 C -0.3509(3) -0.5629(3) 0.0621(3) 0.0280(10) Uani 1 1 d .
H49A H -0.4037 -0.5168 0.0767 0.034 Uiso 1 1 calc R
C52 C -0.1982(3) -0.6937(4) 0.0177(3) 0.0327(10) Uani 1 1 d .
H52A H -0.1452 -0.7386 0.0020 0.039 Uiso 1 1 calc R
C29 C -0.3061(3) -0.7058(3) -0.2106(2) 0.0249(9) Uani 1 1 d .
H29A H -0.3414 -0.6405 -0.2289 0.030 Uiso 1 1 calc R
C66 C -0.5332(3) -0.5146(3) -0.2753(2) 0.0254(10) Uani 1 1 d .
H66A H -0.5317 -0.4432 -0.2475 0.031 Uiso 1 1 calc R

loop_
_atom_site_aniso_label
_atom_site_aniso_U_11
_atom_site_aniso_U_22
_atom_site_aniso_U_33
_atom_site_aniso_U_23
_atom_site_aniso_U_13
_atom_site_aniso_U_12
Ni1 0.0146(3) 0.01106(19) 0.0152(3) -0.00012(16) -0.0025(2) -0.00039(18)
Ni2 0.0130(3) 0.0116(2) 0.0164(3) 0.00014(16) -0.0028(2) -0.00151(17)
P4 0.0131(6) 0.0132(4) 0.0152(5) 0.0008(3) -0.0013(4) 0.0006(4)
P2 0.0139(6) 0.0140(4) 0.0191(5) -0.0001(3) -0.0051(4) 0.0006(4)
P3 0.0149(6) 0.0130(4) 0.0151(5) -0.0012(3) -0.0018(4) 0.0012(4)
P1 0.0146(6) 0.0132(4) 0.0140(5) 0.0005(3) -0.0005(4) 0.0001(4)
O2 0.0228(19) 0.0160(10) 0.0182(15) -0.0003(10) 0.0019(13) -0.0021(11)
O1 0.0167(17) 0.0133(10) 0.0210(15) -0.0034(9) -0.0014(13) -0.0056(10)
N1 0.017(2) 0.0125(12) 0.0133(17) 0.0002(11) -0.0010(15) 0.0002(13)
N2 0.0086(18) 0.0135(12) 0.0143(17) 0.0009(11) -0.0030(15) 0.0012(12)
C61 0.016(2) 0.0203(15) 0.018(2) 0.0073(14) -0.0027(17) 0.0068(15)
C67 0.016(2) 0.0162(16) 0.019(2) -0.0006(13) -0.0086(18) -0.0028(14)
C19 0.011(2) 0.0201(16) 0.024(2) -0.0045(14) -0.0037(18) -0.0035(15)
C12 0.016(2) 0.0171(15) 0.0128(19) -0.0042(13) 0.0017(16) -0.0019(14)
C42 0.012(2) 0.0199(15) 0.015(2) 0.0011(13) -0.0044(17) -0.0026(15)
C1 0.014(2) 0.0172(16) 0.015(2) -0.0022(13) -0.0017(17) -0.0023(15)
C31 0.018(3) 0.0148(15) 0.022(2) 0.0046(14) -0.0033(19) -0.0020(15)
C43 0.018(2) 0.0221(16) 0.018(2) -0.0019(14) -0.0029(19) 0.0004(17)
C7 0.013(2) 0.0176(17) 0.024(2) -0.0008(13) -0.0023(18) 0.0003(14)
C60 0.017(3) 0.0197(18) 0.024(2) 0.0016(14) -0.001(2) -0.0007(15)
C24 0.016(3) 0.0206(16) 0.032(3) -0.0019(16) -0.005(2) 0.0010(17)
C40 0.017(2) 0.0167(16) 0.014(2) -0.0010(13) 0.0021(17) 0.0005(15)
C4 0.015(2) 0.0112(13) 0.016(2) 0.0004(13) 0.0015(17) 0.0013(14)
C41 0.021(2) 0.0118(14) 0.021(2) -0.0030(13) -0.0049(17) 0.0023(14)
C55 0.020(2) 0.0164(15) 0.014(2) 0.0066(13) 0.0018(18) 0.0065(15)
C37 0.019(2) 0.0133(14) 0.018(2) -0.0006(14) 0.0016(19) -0.0008(15)
C6 0.013(2) 0.0181(15) 0.018(2) 0.0018(13) 0.0052(18) 0.0000(14)
C18 0.021(2) 0.0158(14) 0.024(2) -0.0014(13) -0.0026(18) 0.0030(15)
C54 0.018(2) 0.0164(15) 0.0142(19) -0.0007(13) -0.0046(16) -0.0052(15)
C2 0.014(2) 0.0164(16) 0.023(2) -0.0035(14) -0.0016(18) -0.0013(15)
C38 0.018(2) 0.0142(15) 0.024(2) -0.0008(14) 0.0004(19) 0.0007(15)
C15 0.033(3) 0.0298(19) 0.027(2) 0.0044(16) 0.011(2) 0.0060(18)
C59 0.019(2) 0.0139(15) 0.032(3) 0.0010(14) 0.001(2) 0.0008(15)
C8 0.025(3) 0.0153(16) 0.027(2) -0.0016(14) -0.002(2) -0.0020(15)
C44 0.021(3) 0.0296(19) 0.030(3) -0.0090(16) 0.002(2) 0.0024(17)
C56 0.034(3) 0.0264(19) 0.026(3) -0.0050(16) -0.010(2) 0.0096(19)
C47 0.020(2) 0.0219(16) 0.026(2) 0.0005(15) -0.0020(19) -0.0011(16)
C20 0.021(3) 0.0186(15) 0.028(2) -0.0009(14) -0.0055(19) -0.0019(15)
C3 0.020(2) 0.0134(14) 0.019(2) -0.0028(13) -0.0023(18) -0.0040(15)
C46 0.025(3) 0.0319(18) 0.020(2) 0.0082(15) -0.0042(18) -0.0080(18)
C10 0.025(3) 0.032(2) 0.024(3) -0.0009(16) -0.004(2) 0.0060(18)
C57 0.038(4) 0.028(2) 0.033(3) -0.0023(17) -0.023(2) 0.015(2)
C68 0.021(2) 0.0167(16) 0.024(2) -0.0011(14) -0.0033(18) 0.0018(15)
C11 0.026(3) 0.0188(16) 0.024(2) -0.0043(14) -0.007(2) 0.0010(17)
C5 0.014(2) 0.0158(15) 0.019(2) -0.0007(13) -0.0019(17) 0.0002(14)
C36 0.026(3) 0.0173(15) 0.019(2) 0.0002(14) -0.0049(17) -0.0019(16)
C23 0.021(3) 0.0261(18) 0.031(3) -0.0077(16) 0.000(2) -0.0016(16)
C39 0.019(2) 0.0162(16) 0.023(2) -0.0023(14) -0.0031(19) -0.0036(15)
C17 0.029(3) 0.0199(16) 0.029(2) 0.0033(14) 0.0038(19) 0.0044(15)
C22 0.021(3) 0.038(2) 0.024(2) -0.0038(17) 0.0045(19) -0.0012(18)
C25 0.017(2) 0.0203(15) 0.018(2) -0.0057(14) -0.0045(16) -0.0008(15)
C21 0.027(3) 0.0289(19) 0.029(3) 0.0050(16) 0.002(2) -0.0086(18)
C69 0.029(3) 0.0187(16) 0.045(3) 0.0006(16) 0.003(2) -0.0067(16)
C33 0.032(3) 0.030(2) 0.048(3) 0.0010(19) 0.012(2) -0.004(2)
C71 0.033(3) 0.034(2) 0.048(3) -0.0080(19) 0.019(3) -0.011(2)
C70 0.033(3) 0.030(2) 0.052(3) -0.0002(19) 0.014(3) -0.0152(19)
C32 0.024(3) 0.0235(17) 0.029(3) -0.0028(15) 0.003(2) -0.0038(17)
C58 0.024(3) 0.0191(16) 0.029(2) 0.0063(15) 0.002(2) 0.0049(16)
C14 0.030(3) 0.0259(18) 0.026(2) 0.0078(15) 0.006(2) 0.0039(17)
C48 0.016(2) 0.0220(16) 0.0161(19) -0.0018(14) -0.0009(16) -0.0017(15)
C9 0.024(3) 0.0210(17) 0.023(2) 0.0033(14) -0.0036(19) 0.0058(16)
C35 0.035(3) 0.0205(16) 0.034(3) -0.0023(15) -0.003(2) -0.0136(17)
C16 0.029(3) 0.0243(18) 0.035(3) 0.0031(15) 0.009(2) 0.0091(16)
C45 0.022(3) 0.048(2) 0.019(2) -0.0047(17) 0.0011(19) -0.010(2)
C62 0.033(3) 0.0273(17) 0.019(2) -0.0010(14) 0.0048(18) 0.0028(17)
C72 0.026(3) 0.0196(16) 0.038(3) -0.0054(16) 0.004(2) -0.0035(17)
C64 0.030(3) 0.045(2) 0.025(2) 0.0128(18) 0.011(2) 0.015(2)
C13 0.028(3) 0.0177(15) 0.024(2) 0.0016(14) 0.0016(19) 0.0058(15)
C65 0.022(3) 0.040(2) 0.035(3) 0.0176(19) 0.006(2) 0.0027(19)
C63 0.046(3) 0.0307(19) 0.030(2) -0.0007(16) 0.010(2) 0.014(2)
C34 0.031(3) 0.038(2) 0.050(3) -0.001(2) 0.010(3) -0.018(2)
C28 0.015(2) 0.041(2) 0.027(2) -0.0094(16) -0.0014(17) 0.0015(17)
C26 0.020(2) 0.0208(16) 0.025(2) 0.0024(14) -0.0050(17) 0.0054(16)
C51 0.019(2) 0.0345(19) 0.030(2) 0.0025(16) -0.005(2) -0.0042(17)
C27 0.019(2) 0.0292(18) 0.029(2) -0.0010(16) -0.0047(19) -0.0090(17)
C50 0.028(3) 0.0206(17) 0.040(3) -0.0020(16) -0.009(2) -0.0016(16)
C30 0.017(2) 0.0192(15) 0.024(2) -0.0018(13) -0.0037(16) -0.0005(14)
C53 0.016(2) 0.0304(18) 0.032(2) -0.0085(16) -0.0044(18) 0.0019(15)
C49 0.019(2) 0.0194(16) 0.045(3) -0.0072(16) -0.005(2) 0.0046(16)
C52 0.022(3) 0.037(2) 0.039(3) -0.0067(18) 0.002(2) -0.0014(18)
C29 0.022(2) 0.0282(17) 0.024(2) -0.0046(14) -0.0066(17) 0.0086(16)
C66 0.023(3) 0.0305(18) 0.023(2) 0.0049(15) 0.0024(19) -0.0012(17)

loop_
_atom_type_symbol
_atom_type_description
_atom_type_scat_dispersion_real
_atom_type_scat_dispersion_imag
_atom_type_scat_source
C C 0.0033 0.0016 'International Tables Vol C Tables 4.2.6.8 and 6.1.1.4'
H H 0.0000 0.0000 'International Tables Vol C Tables 4.2.6.8 and 6.1.1.4'
N N 0.0061 0.0033 'International Tables Vol C Tables 4.2.6.8 and 6.1.1.4'
O O 0.0106 0.0060 'International Tables Vol C Tables 4.2.6.8 and 6.1.1.4'
P P 0.1023 0.0942 'International Tables Vol C Tables 4.2.6.8 and 6.1.1.4'
Ni Ni 0.3393 1.1124 'International Tables Vol C Tables 4.2.6.8 and 6.1.1.4'

loop_
_geom_angle_atom_site_label_1
_geom_angle_atom_site_label_2
_geom_angle_atom_site_label_3
_geom_angle
N2 Ni1 O2 170.68(12)
N2 Ni1 P3 82.94(12)
O2 Ni1 P3 94.57(11)
N2 Ni1 P4 81.57(11)
O2 Ni1 P4 101.62(11)
P3 Ni1 P4 163.48(4)
N1 Ni2 O1 172.40(13)
N1 Ni2 P1 82.14(12)
O1 Ni2 P1 97.73(11)
N1 Ni2 P2 83.24(12)
O1 Ni2 P2 97.44(11)
P1 Ni2 P2 164.48(4)
C55 P4 C61 103.95(17)
C55 P4 C54 105.6(2)
C61 P4 C54 106.21(19)
C55 P4 Ni1 126.51(15)
C61 P4 Ni1 111.69(16)
C54 P4 Ni1 101.25(14)
C25 P2 C19 102.5(2)
C25 P2 C18 104.72(19)
C19 P2 C18 107.66(17)
C25 P2 Ni2 125.90(13)
C19 P2 Ni2 111.75(16)
C18 P2 Ni2 103.13(16)
C48 P3 C42 105.36(19)
C48 P3 C41 109.57(19)
C42 P3 C41 107.19(17)
C48 P3 Ni1 119.77(13)
C42 P3 Ni1 110.77(15)
C41 P3 Ni1 103.66(16)
C6 P1 C12 104.95(18)
C6 P1 C5 104.8(2)
C12 P1 C5 107.17(18)
C6 P1 Ni2 126.33(15)
C12 P1 Ni2 109.74(16)
C5 P1 Ni2 102.49(14)
C67 O2 Ni1 120.4(2)
C31 O1 Ni2 122.5(2)
C1 N1 C4 106.9(3)
C1 N1 Ni2 125.9(3)
C4 N1 Ni2 126.5(3)
C40 N2 C37 107.7(3)
C40 N2 Ni1 125.3(3)
C37 N2 Ni1 125.8(3)
C66 C61 C62 118.9(4)
C66 C61 P4 118.6(3)
C62 C61 P4 122.4(3)
O2 C67 C72 122.9(3)
O2 C67 C68 119.5(3)
C72 C67 C68 117.7(4)
C20 C19 C24 119.4(4)
C20 C19 P2 122.4(3)
C24 C19 P2 118.0(3)
C13 C12 C17 118.8(3)
C13 C12 P1 122.1(3)
C17 C12 P1 118.7(3)
C43 C42 C47 119.3(4)
C43 C42 P3 117.6(3)
C47 C42 P3 123.1(3)
N1 C1 C2 109.3(4)
N1 C1 C5 117.6(3)
C2 C1 C5 133.1(4)
O1 C31 C32 123.0(3)
O1 C31 C36 119.0(3)
C32 C31 C36 118.0(3)
C42 C43 C44 119.6(4)
C42 C43 H43A 120.2
C44 C43 H43A 120.2
C8 C7 C6 119.7(5)
C8 C7 H7A 120.2
C6 C7 H7A 120.2
C55 C60 C59 119.3(5)
C55 C60 H60A 120.4
C59 C60 H60A 120.4
C23 C24 C19 120.0(4)
C23 C24 H24A 120.0
C19 C24 H24A 120.0
C39 C40 N2 109.9(4)
C39 C40 C54 133.3(5)
N2 C40 C54 116.8(3)
C3 C4 N1 109.2(4)
C3 C4 C18 133.3(4)
N1 C4 C18 117.5(3)
C37 C41 P3 103.8(3)
C37 C41 H41A 111.0
P3 C41 H41A 111.0
C37 C41 H41B 111.0
P3 C41 H41B 111.0
H41A C41 H41B 109.0
C56 C55 C60 119.8(4)
C56 C55 P4 119.9(3)
C60 C55 P4 120.1(4)
C38 C37 N2 108.9(4)
C38 C37 C41 134.2(4)
N2 C37 C41 117.0(3)
C7 C6 C11 119.4(4)
C7 C6 P1 120.9(4)
C11 C6 P1 119.8(3)
C4 C18 P2 106.2(3)
C4 C18 H18A 110.5
P2 C18 H18A 110.5
C4 C18 H18B 110.5
P2 C18 H18B 110.5
H18A C18 H18B 108.7
C40 C54 P4 105.3(3)
C40 C54 H54A 110.7
P4 C54 H54A 110.7
C40 C54 H54B 110.7
P4 C54 H54B 110.7
H54A C54 H54B 108.8
C1 C2 C3 107.0(4)
C1 C2 H2A 126.5
C3 C2 H2A 126.5
C37 C38 C39 107.6(3)
C37 C38 H38A 126.2
C39 C38 H38A 126.2
C14 C15 C16 119.3(4)
C14 C15 H15A 120.4
C16 C15 H15A 120.4
C58 C59 C60 120.9(4)
C58 C59 H59A 119.6
C60 C59 H59A 119.6
C7 C8 C9 120.6(4)
C7 C8 H8A 119.7
C9 C8 H8A 119.7
C45 C44 C43 120.3(4)
C45 C44 H44A 119.9
C43 C44 H44A 119.9
C55 C56 C57 121.2(4)
C55 C56 H56A 119.4
C57 C56 H56A 119.4
C46 C47 C42 120.5(4)
C46 C47 H47A 119.8
C42 C47 H47A 119.8
C21 C20 C19 120.3(4)
C21 C20 H20A 119.9
C19 C20 H20A 119.9
C4 C3 C2 107.7(3)
C4 C3 H3A 126.2
C2 C3 H3A 126.2
C45 C46 C47 119.6(4)
C45 C46 H46A 120.2
C47 C46 H46A 120.2
C11 C10 C9 120.0(5)
C11 C10 H10A 120.0
C9 C10 H10A 120.0
C56 C57 C58 118.7(5)
C56 C57 H57A 120.6
C58 C57 H57A 120.6
C69 C68 C67 120.6(4)
C69 C68 H68A 119.7
C67 C68 H68A 119.7
C10 C11 C6 120.6(4)
C10 C11 H11A 119.7
C6 C11 H11A 119.7
C1 C5 P1 104.5(3)
C1 C5 H5A 110.9
P1 C5 H5A 110.9
C1 C5 H5B 110.9
P1 C5 H5B 110.9
H5A C5 H5B 108.9
C35 C36 C31 120.2(4)
C35 C36 H36A 119.9
C31 C36 H36A 119.9
C24 C23 C22 119.8(4)
C24 C23 H23A 120.1
C22 C23 H23A 120.1
C40 C39 C38 106.0(4)
C40 C39 H39A 127.0
C38 C39 H39A 127.0
C16 C17 C12 120.5(3)
C16 C17 H17A 119.8
C12 C17 H17A 119.8
C21 C22 C23 120.3(4)
C21 C22 H22A 119.9
C23 C22 H22A 119.9
C30 C25 C26 118.5(4)
C30 C25 P2 120.4(3)
C26 C25 P2 121.0(3)
C22 C21 C20 120.2(4)
C22 C21 H21A 119.9
C20 C21 H21A 119.9
C68 C69 C70 120.7(3)
C68 C69 H69A 119.6
C70 C69 H69A 119.6
C34 C33 C32 121.6(4)
C34 C33 H33A 119.2
C32 C33 H33A 119.2
C70 C71 C72 120.5(4)
C70 C71 H71A 119.8
C72 C71 H71A 119.8
C71 C70 C69 119.2(4)
C71 C70 H70A 120.4
C69 C70 H70A 120.4
C33 C32 C31 120.3(4)
C33 C32 H32A 119.9
C31 C32 H32A 119.9
C59 C58 C57 120.1(4)
C59 C58 H58A 120.0
C57 C58 H58A 120.0
C13 C14 C15 120.7(4)
C13 C14 H14A 119.7
C15 C14 H14A 119.7
C53 C48 C49 118.5(4)
C53 C48 P3 123.6(3)
C49 C48 P3 117.6(3)
C10 C9 C8 119.8(4)
C10 C9 H9A 120.1
C8 C9 H9A 120.1
C34 C35 C36 120.9(4)
C34 C35 H35A 119.5
C36 C35 H35A 119.5
C17 C16 C15 120.1(4)
C17 C16 H16A 120.0
C15 C16 H16A 120.0
C44 C45 C46 120.8(4)
C44 C45 H45A 119.6
C46 C45 H45A 119.6
C63 C62 C61 120.3(4)
C63 C62 H62A 119.8
C61 C62 H62A 119.8
C67 C72 C71 121.2(4)
C67 C72 H72A 119.4
C71 C72 H72A 119.4
C63 C64 C65 119.7(4)
C63 C64 H64A 120.1
C65 C64 H64A 120.1
C14 C13 C12 120.6(3)
C14 C13 H13A 119.7
C12 C13 H13A 119.7
C64 C65 C66 120.2(4)
C64 C65 H65A 119.9
C66 C65 H65A 119.9
C64 C63 C62 120.6(4)
C64 C63 H63A 119.7
C62 C63 H63A 119.7
C33 C34 C35 118.9(4)
C33 C34 H34A 120.6
C35 C34 H34A 120.6
C29 C28 C27 119.1(4)
C29 C28 H28A 120.4
C27 C28 H28A 120.4
C27 C26 C25 120.2(4)
C27 C26 H26A 119.9
C25 C26 H26A 119.9
C52 C51 C50 120.5(4)
C52 C51 H51A 119.8
C50 C51 H51A 119.8
C26 C27 C28 120.9(4)
C26 C27 H27A 119.6
C28 C27 H27A 119.6
C51 C50 C49 118.8(4)
C51 C50 H50A 120.6
C49 C50 H50A 120.6
C29 C30 C25 120.8(3)
C29 C30 H30A 119.6
C25 C30 H30A 119.6
C48 C53 C52 119.9(4)
C48 C53 H53A 120.1
C52 C53 H53A 120.1
C50 C49 C48 121.4(4)
C50 C49 H49A 119.3
C48 C49 H49A 119.3
C51 C52 C53 120.9(4)
C51 C52 H52A 119.6
C53 C52 H52A 119.6
C30 C29 C28 120.4(4)
C30 C29 H29A 119.8
C28 C29 H29A 119.8
C65 C66 C61 120.2(4)
C65 C66 H66A 119.9
C61 C66 H66A 119.9

loop_
_geom_bond_atom_site_label_1
_geom_bond_atom_site_label_2
_geom_bond_distance
Ni1 N2 1.860(3)
Ni1 O2 1.874(3)
Ni1 P3 2.1907(13)
Ni1 P4 2.2262(13)
Ni2 N1 1.858(3)
Ni2 O1 1.862(2)
Ni2 P1 2.2148(13)
Ni2 P2 2.2308(13)
P4 C55 1.818(4)
P4 C61 1.820(4)
P4 C54 1.827(4)
P2 C25 1.824(5)
P2 C19 1.827(4)
P2 C18 1.838(4)
P3 C48 1.806(5)
P3 C42 1.821(4)
P3 C41 1.832(3)
P1 C6 1.809(4)
P1 C12 1.826(4)
P1 C5 1.836(4)
O2 C67 1.331(5)
O1 C31 1.331(5)
N1 C1 1.371(6)
N1 C4 1.393(5)
N2 C40 1.374(6)
N2 C37 1.384(5)
C61 C66 1.393(5)
C61 C62 1.395(5)
C67 C72 1.385(6)
C67 C68 1.410(5)
C19 C20 1.393(6)
C19 C24 1.399(5)
C12 C13 1.388(5)
C12 C17 1.390(5)
C42 C43 1.395(5)
C42 C47 1.401(6)
C1 C2 1.383(5)
C1 C5 1.508(5)
C31 C32 1.401(6)
C31 C36 1.409(5)
C43 C44 1.398(5)
C43 H43A 0.9500
C7 C8 1.388(6)
C7 C6 1.397(5)
C7 H7A 0.9500
C60 C55 1.389(6)
C60 C59 1.394(6)
C60 H60A 0.9500
C24 C23 1.381(6)
C24 H24A 0.9500
C40 C39 1.372(5)
C40 C54 1.501(6)
C4 C3 1.363(6)
C4 C18 1.484(7)
C41 C37 1.491(7)
C41 H41A 0.9900
C41 H41B 0.9900
C55 C56 1.375(7)
C37 C38 1.365(6)
C6 C11 1.400(7)
C18 H18A 0.9900
C18 H18B 0.9900
C54 H54A 0.9900
C54 H54B 0.9900
C2 C3 1.404(7)
C2 H2A 0.9500
C38 C39 1.435(7)
C38 H38A 0.9500
C15 C14 1.379(6)
C15 C16 1.391(5)
C15 H15A 0.9500
C59 C58 1.366(7)
C59 H59A 0.9500
C8 C9 1.391(7)
C8 H8A 0.9500
C44 C45 1.373(7)
C44 H44A 0.9500
C56 C57 1.389(6)
C56 H56A 0.9500
C47 C46 1.386(6)
C47 H47A 0.9500
C20 C21 1.380(6)
C20 H20A 0.9500
C3 H3A 0.9500
C46 C45 1.382(6)
C46 H46A 0.9500
C10 C11 1.380(6)
C10 C9 1.389(6)
C10 H10A 0.9500
C57 C58 1.402(6)
C57 H57A 0.9500
C68 C69 1.383(5)
C68 H68A 0.9500
C11 H11A 0.9500
C5 H5A 0.9900
C5 H5B 0.9900
C36 C35 1.385(5)
C36 H36A 0.9500
C23 C22 1.396(7)
C23 H23A 0.9500
C39 H39A 0.9500
C17 C16 1.384(5)
C17 H17A 0.9500
C22 C21 1.375(6)
C22 H22A 0.9500
C25 C30 1.400(5)
C25 C26 1.400(5)
C21 H21A 0.9500
C69 C70 1.383(6)
C69 H69A 0.9500
C33 C34 1.373(6)
C33 C32 1.381(6)
C33 H33A 0.9500
C71 C70 1.378(6)
C71 C72 1.391(6)
C71 H71A 0.9500
C70 H70A 0.9500
C32 H32A 0.9500
C58 H58A 0.9500
C14 C13 1.376(5)
C14 H14A 0.9500
C48 C53 1.384(5)
C48 C49 1.397(5)
C9 H9A 0.9500
C35 C34 1.385(6)
C35 H35A 0.9500
C16 H16A 0.9500
C45 H45A 0.9500
C62 C63 1.389(5)
C62 H62A 0.9500
C72 H72A 0.9500
C64 C63 1.373(6)
C64 C65 1.389(7)
C64 H64A 0.9500
C13 H13A 0.9500
C65 C66 1.391(6)
C65 H65A 0.9500
C63 H63A 0.9500
C34 H34A 0.9500
C28 C29 1.387(5)
C28 C27 1.393(6)
C28 H28A 0.9500
C26 C27 1.374(6)
C26 H26A 0.9500
C51 C52 1.372(6)
C51 C50 1.379(6)
C51 H51A 0.9500
C27 H27A 0.9500
C50 C49 1.389(6)
C50 H50A 0.9500
C30 C29 1.373(6)
C30 H30A 0.9500
C53 C52 1.388(6)
C53 H53A 0.9500
C49 H49A 0.9500
C52 H52A 0.9500
C29 H29A 0.9500
C66 H66A 0.9500
